data_2244107
loop_
_publ_author_name
'Magrashi, Maryam Ali'
'Aazam, Elham Shafik'

_publ_section_title
;
 The co-crystal 4,6-diacetylresorcinol--1-aminopyrene (2/1)
;
_journal_coeditor_code YK2169
_journal_issue 6
_journal_name_full 'Acta Crystallographica Section E'
_journal_page_first 679
_journal_page_last 681
_journal_paper_doi 10.1107/S2056989022005588
_journal_volume 78
_journal_year 2022
_chemical_formula_iupac 'C16 H11 N, 2C10 H10 O4'
_chemical_formula_moiety 'C16 H11 N, 2(C10 H10 O4)'
_chemical_formula_sum 'C36 H31 N O8'
_chemical_formula_weight 605.62
_chemical_name_systematic
;
4,6-Diacetylresorcinol--1-aminopyrene (2/1)
;
_space_group_crystal_system monoclinic
_space_group_IT_number 15
_space_group_name_Hall '-C 2yc'
_space_group_name_H-M_alt 'C 1 2/c 1'
_atom_sites_solution_hydrogens mixed
_atom_sites_solution_primary dual
_atom_sites_solution_secondary difmap
_audit_creation_method SHELXL-2019/2
_cell_angle_alpha 90
_cell_angle_beta 113.758(4)
_cell_angle_gamma 90
_cell_formula_units_Z 4
_cell_length_a 18.7222(14)
_cell_length_b 9.7870(6)
_cell_length_c 16.9398(15)
_cell_measurement_reflns_used 9850
_cell_measurement_temperature 150(2)
_cell_measurement_theta_max 33.1656
_cell_measurement_theta_min 2.3782
_cell_volume 2840.9(4)
_computing_cell_refinement
;
SAINT (Bruker, 2021)
;
_computing_data_collection
;
APEX4 (Bruker, 2021)
;
_computing_data_reduction
;
SAINT (Bruker, 2021)
;
_computing_publication_material
;
publCIF (Westrip, 2010)
;
_computing_structure_refinement
;
<i>SHELXL2019/2</i> (Sheldrick, 2015b),
<i>ShelXle</i> (H\"ubschle <i>et al.</i>,  2011)
;
_computing_structure_solution
;
SHELXT (Sheldrick, 2015a)
;
_diffrn_ambient_temperature 150(2)
_diffrn_detector_area_resol_mean 7.4074
_diffrn_measured_fraction_theta_full 0.996
_diffrn_measured_fraction_theta_max 0.997
_diffrn_measurement_device_type
;
Bruker AXS D8 Quest diffractometer with PhotonII charge-integrating pixel
array detector (CPAD)
;
_diffrn_measurement_method 'omega and phi scans'
_diffrn_radiation_monochromator 'Triumph curved graphite crystal'
_diffrn_radiation_type MoK\a
_diffrn_radiation_wavelength 0.71073
_diffrn_reflns_av_R_equivalents 0.0456
_diffrn_reflns_av_unetI/netI 0.0280
_diffrn_reflns_limit_h_max 26
_diffrn_reflns_limit_h_min -26
_diffrn_reflns_limit_k_max 13
_diffrn_reflns_limit_k_min -13
_diffrn_reflns_limit_l_max 24
_diffrn_reflns_limit_l_min -24
_diffrn_reflns_number 33773
_diffrn_reflns_theta_full 25.242
_diffrn_reflns_theta_max 30.508
_diffrn_reflns_theta_min 2.492
_diffrn_source 'fine focus sealed tube X-ray source'
_diffrn_source_current 0.03
_diffrn_source_voltage 50
_exptl_absorpt_coefficient_mu 0.100
_exptl_absorpt_correction_T_max 0.7465
_exptl_absorpt_correction_T_min 0.6734
_exptl_absorpt_correction_type multi-scan
_exptl_absorpt_process_details
;
(SADABS;  Krause <i>et al.</i>,  2015)
;
_exptl_crystal_colour yellow
_exptl_crystal_density_diffrn 1.416
_exptl_crystal_description block
_exptl_crystal_F_000 1272
_exptl_crystal_size_max 0.450
_exptl_crystal_size_mid 0.260
_exptl_crystal_size_min 0.220
_refine_diff_density_max 0.347
_refine_diff_density_min -0.263
_refine_ls_extinction_method none
_refine_ls_goodness_of_fit_ref 1.151
_refine_ls_hydrogen_treatment mixed
_refine_ls_matrix_type full
_refine_ls_number_parameters 231
_refine_ls_number_reflns 4316
_refine_ls_number_restraints 13
_refine_ls_restrained_S_all 1.150
_refine_ls_R_factor_all 0.0686
_refine_ls_R_factor_gt 0.0611
_refine_ls_shift/su_max 0.000
_refine_ls_shift/su_mean 0.000
_refine_ls_structure_factor_coef Fsqd
_refine_ls_weighting_details 'w=1/[\s^2^(Fo^2^)+(0.0356P)^2^+4.9256P] where P=(Fo^2^+2Fc^2^)/3'
_refine_ls_weighting_scheme calc
_refine_ls_wR_factor_gt 0.1492
_refine_ls_wR_factor_ref 0.1529
_reflns_number_gt 3741
_reflns_number_total 4316
_reflns_threshold_expression 'I > 2\s(I)'
_cod_data_source_file yk2169sup1.cif
_cod_data_source_block I
_cod_original_sg_symbol_H-M 'C 2/c'
_cod_database_code 2244107
_shelx_space_group_comment
;
The symmetry employed for this shelxl refinement is uniquely defined
by the following loop, which should always be used as a source of
symmetry information in preference to the above space-group names.
They are only intended as comments.
;
_shelx_estimated_absorpt_t_min 0.956
_shelx_estimated_absorpt_t_max 0.978

loop_
_space_group_symop_operation_xyz
'x, y, z'
'-x, y, -z+1/2'
'x+1/2, y+1/2, z'
'-x+1/2, y+1/2, -z+1/2'
'-x, -y, -z'
'x, -y, z-1/2'
'-x+1/2, -y+1/2, -z'
'x+1/2, -y+1/2, z-1/2'

loop_
_atom_site_type_symbol
_atom_site_label
_atom_site_fract_x
_atom_site_fract_y
_atom_site_fract_z
_atom_site_U_iso_or_equiv
_atom_site_adp_type
_atom_site_calc_flag
_atom_site_occupancy
_atom_site_disorder_assembly
_atom_site_disorder_group
O O1 0.65970(9) 0.27504(17) 0.27887(8) 0.0435(4) Uani d 1 . .
O O2 0.73863(8) 0.46240(16) 0.24707(9) 0.0406(3) Uani d 1 . .
H H2 0.7158(15) 0.422(3) 0.2746(11) 0.061 Uiso calc 1 . .
O O3 0.73548(7) 0.49314(13) -0.02964(9) 0.0318(3) Uani d 1 . .
H H3 0.7141(13) 0.459(2) -0.0788(16) 0.048 Uiso calc 1 . .
O O4 0.65513(7) 0.32200(14) -0.14377(8) 0.0333(3) Uani d 1 . .
N N1 0.63242(19) 0.2052(3) 0.43483(19) 0.0232(6) Uani d 0.428(2) A 1
H H1A 0.6785(13) 0.167(4) 0.462(2) 0.028 Uiso d 0.428(2) A 1
H H1B 0.636(3) 0.252(3) 0.3924(19) 0.028 Uiso d 0.428(2) A 1
N N1B 0.6296(10) 0.2240(18) 0.6962(10) 0.0255(3) Uani d 0.072(2) B 2
H H1C 0.676(5) 0.184(17) 0.716(6) 0.031 Uiso d 0.072(2) B 2
H H1D 0.625(10) 0.261(10) 0.741(4) 0.031 Uiso d 0.072(2) B 2
C C1 0.63682(10) 0.23098(19) 0.20409(11) 0.0303(4) Uani d 1 . .
C C2 0.58258(12) 0.1108(2) 0.17814(13) 0.0392(4) Uani d 1 . .
H H2A 0.535960 0.134104 0.126697 0.059 Uiso calc 1 . .
H H2B 0.567315 0.086926 0.225370 0.059 Uiso calc 1 . .
H H2C 0.609006 0.032779 0.165398 0.059 Uiso calc 1 . .
C C3 0.66261(9) 0.29590(16) 0.14205(9) 0.0232(3) Uani d 1 . .
C C4 0.71264(9) 0.41203(17) 0.16646(10) 0.0264(3) Uani d 1 . .
C C5 0.73613(9) 0.47613(17) 0.10833(11) 0.0265(3) Uani d 1 . .
H H5 0.769710 0.553232 0.125827 0.032 Uiso calc 1 . .
C C6 0.71078(8) 0.42813(15) 0.02447(10) 0.0228(3) Uani d 1 . .
C C7 0.66054(8) 0.31225(15) -0.00255(9) 0.0194(3) Uani d 1 . .
C C8 0.63794(8) 0.24981(15) 0.05741(9) 0.0206(3) Uani d 1 . .
H H8 0.604356 0.172691 0.039992 0.025 Uiso calc 1 . .
C C9 0.63396(9) 0.26350(17) -0.09192(10) 0.0242(3) Uani d 1 . .
C C10 0.58093(10) 0.1419(2) -0.12108(12) 0.0339(4) Uani d 1 . .
H H10A 0.568838 0.123625 -0.182006 0.051 Uiso calc 1 . .
H H10B 0.532509 0.160674 -0.113824 0.051 Uiso calc 1 . .
H H10C 0.606809 0.062098 -0.086448 0.051 Uiso calc 1 . .
C C11 0.60624(9) 0.27031(15) 0.48402(10) 0.0237(3) Uani d 1 . .
H H11 0.624879 0.227360 0.445699 0.028 Uiso calc 0.572(2) A 2
C C12 0.63162(9) 0.22506(16) 0.56916(11) 0.0283(3) Uani d 1 . .
H H12 0.666448 0.149723 0.587700 0.034 Uiso calc 1 . .
C C13 0.60710(9) 0.28760(16) 0.62685(10) 0.0255(3) Uani d 1 . .
H H13 0.625984 0.256168 0.684761 0.031 Uiso calc 0.928(2) B 1
C C14 0.55427(8) 0.39772(15) 0.60056(9) 0.0207(3) Uani d 1 . .
C C15 0.52761(9) 0.46518(16) 0.65871(9) 0.0240(3) Uani d 1 . .
H H15 0.546435 0.435794 0.717036 0.029 Uiso calc 1 . .
C C16 0.47590(9) 0.57043(16) 0.63217(9) 0.0232(3) Uani d 1 . .
H H16 0.458483 0.611875 0.671966 0.028 Uiso calc 1 . .
C C17 0.44718(8) 0.61998(15) 0.54519(9) 0.0196(3) Uani d 1 . .
C C18 0.47321(8) 0.55597(14) 0.48616(9) 0.0174(3) Uani d 1 . .

loop_
_atom_site_aniso_label
_atom_site_aniso_U_11
_atom_site_aniso_U_22
_atom_site_aniso_U_33
_atom_site_aniso_U_12
_atom_site_aniso_U_13
_atom_site_aniso_U_23
O1 0.0494(8) 0.0610(10) 0.0232(6) 0.0200(7) 0.0178(6) 0.0096(6)
O2 0.0380(7) 0.0502(9) 0.0258(6) 0.0040(6) 0.0048(5) -0.0143(6)
O3 0.0326(6) 0.0283(6) 0.0415(7) -0.0002(5) 0.0223(6) 0.0058(5)
O4 0.0363(6) 0.0425(7) 0.0241(6) 0.0130(6) 0.0153(5) 0.0058(5)
N1 0.0294(15) 0.0217(14) 0.0224(14) 0.0077(11) 0.0147(12) 0.0002(11)
N1B 0.0237(7) 0.0230(7) 0.0254(7) -0.0008(5) 0.0052(6) 0.0077(6)
C1 0.0299(8) 0.0382(9) 0.0254(7) 0.0158(7) 0.0137(6) 0.0107(7)
C2 0.0421(10) 0.0399(10) 0.0448(10) 0.0109(8) 0.0270(9) 0.0204(8)
C3 0.0221(6) 0.0265(7) 0.0211(6) 0.0074(5) 0.0087(5) 0.0025(5)
C4 0.0207(7) 0.0296(8) 0.0242(7) 0.0067(6) 0.0039(5) -0.0056(6)
C5 0.0188(6) 0.0233(7) 0.0346(8) -0.0001(5) 0.0078(6) -0.0063(6)
C6 0.0176(6) 0.0205(6) 0.0314(7) 0.0043(5) 0.0111(5) 0.0021(6)
C7 0.0170(6) 0.0205(6) 0.0202(6) 0.0038(5) 0.0071(5) -0.0006(5)
C8 0.0189(6) 0.0194(6) 0.0236(7) 0.0027(5) 0.0086(5) 0.0001(5)
C9 0.0211(6) 0.0274(7) 0.0221(7) 0.0090(5) 0.0067(5) -0.0008(6)
C10 0.0278(8) 0.0369(9) 0.0321(8) 0.0013(7) 0.0067(6) -0.0151(7)
C11 0.0222(6) 0.0194(6) 0.0305(7) -0.0009(5) 0.0117(6) -0.0020(6)
C12 0.0236(7) 0.0205(7) 0.0372(9) 0.0021(5) 0.0084(6) 0.0054(6)
C13 0.0237(7) 0.0230(7) 0.0254(7) -0.0008(5) 0.0052(6) 0.0077(6)
C14 0.0184(6) 0.0217(7) 0.0205(6) -0.0035(5) 0.0065(5) 0.0032(5)
C15 0.0240(7) 0.0291(8) 0.0178(6) -0.0041(6) 0.0074(5) 0.0021(5)
C16 0.0241(7) 0.0275(7) 0.0190(6) -0.0045(6) 0.0100(5) -0.0016(5)
C17 0.0188(6) 0.0187(6) 0.0213(6) -0.0036(5) 0.0081(5) -0.0010(5)
C18 0.0157(6) 0.0171(6) 0.0186(6) -0.0036(5) 0.0060(5) -0.0002(5)

loop_
_atom_type_symbol
_atom_type_description
_atom_type_scat_dispersion_real
_atom_type_scat_dispersion_imag
_atom_type_scat_source
C C 0.0033 0.0016 'International Tables Vol C Tables 4.2.6.8 and 6.1.1.4'
H H 0.0000 0.0000 'International Tables Vol C Tables 4.2.6.8 and 6.1.1.4'
N N 0.0061 0.0033 'International Tables Vol C Tables 4.2.6.8 and 6.1.1.4'
O O 0.0106 0.0060 'International Tables Vol C Tables 4.2.6.8 and 6.1.1.4'

loop_
_geom_angle_atom_site_label_1
_geom_angle_atom_site_label_2
_geom_angle_atom_site_label_3
_geom_angle_site_symmetry_1
_geom_angle_site_symmetry_3
_geom_angle
_geom_angle_publ_flag
C4 O2 H2 . . 109.5 ?
C6 O3 H3 . . 109.5 ?
C11 N1 H1A . . 114(2) ?
C11 N1 H1B . . 116(2) ?
H1A N1 H1B . . 106(4) ?
C13 N1B H1C . . 120(3) ?
C13 N1B H1D . . 120(3) ?
H1C N1B H1D . . 106(5) ?
O1 C1 C3 . . 120.23(18) ?
O1 C1 C2 . . 119.14(16) ?
C3 C1 C2 . . 120.63(15) ?
C1 C2 H2A . . 109.5 ?
C1 C2 H2B . . 109.5 ?
H2A C2 H2B . . 109.5 ?
C1 C2 H2C . . 109.5 ?
H2A C2 H2C . . 109.5 ?
H2B C2 H2C . . 109.5 ?
C8 C3 C4 . . 117.66(14) ?
C8 C3 C1 . . 121.95(15) ?
C4 C3 C1 . . 120.37(15) ?
O2 C4 C5 . . 117.95(16) ?
O2 C4 C3 . . 120.93(16) ?
C5 C4 C3 . . 121.12(14) ?
C4 C5 C6 . . 120.08(15) ?
C4 C5 H5 . . 120.0 ?
C6 C5 H5 . . 120.0 ?
O3 C6 C5 . . 118.00(15) ?
O3 C6 C7 . . 121.48(14) ?
C5 C6 C7 . . 120.52(14) ?
C8 C7 C6 . . 118.10(13) ?
C8 C7 C9 . . 122.26(14) ?
C6 C7 C9 . . 119.65(14) ?
C7 C8 C3 . . 122.53(14) ?
C7 C8 H8 . . 118.7 ?
C3 C8 H8 . . 118.7 ?
O4 C9 C7 . . 120.50(15) ?
O4 C9 C10 . . 119.42(15) ?
C7 C9 C10 . . 120.08(14) ?
C9 C10 H10A . . 109.5 ?
C9 C10 H10B . . 109.5 ?
H10A C10 H10B . . 109.5 ?
C9 C10 H10C . . 109.5 ?
H10A C10 H10C . . 109.5 ?
H10B C10 H10C . . 109.5 ?
N1 C11 C12 . . 116.75(19) ?
N1 C11 C17 . 5_666 123.18(19) ?
C12 C11 C17 . 5_666 120.05(14) ?
C12 C11 H11 . . 120.0 ?
C17 C11 H11 5_666 . 120.0 ?
C13 C12 C11 . . 121.28(14) ?
C13 C12 H12 . . 119.4 ?
C11 C12 H12 . . 119.4 ?
N1B C13 C12 . . 111.3(10) ?
N1B C13 C14 . . 127.6(10) ?
C12 C13 C14 . . 120.49(14) ?
C12 C13 H13 . . 119.8 ?
C14 C13 H13 . . 119.8 ?
C13 C14 C18 . 5_666 119.12(14) ?
C13 C14 C15 . . 122.02(14) ?
C18 C14 C15 5_666 . 118.86(13) ?
C16 C15 C14 . . 121.37(14) ?
C16 C15 H15 . . 119.3 ?
C14 C15 H15 . . 119.3 ?
C15 C16 C17 . . 121.20(14) ?
C15 C16 H16 . . 119.4 ?
C17 C16 H16 . . 119.4 ?
C11 C17 C18 5_666 . 118.88(13) ?
C11 C17 C16 5_666 . 122.40(14) ?
C18 C17 C16 . . 118.72(13) ?
C14 C18 C17 5_666 . 120.17(13) ?
C14 C18 C18 5_666 5_666 119.80(16) ?
C17 C18 C18 . 5_666 120.04(16) ?

loop_
_geom_bond_atom_site_label_1
_geom_bond_atom_site_label_2
_geom_bond_site_symmetry_2
_geom_bond_distance
_geom_bond_publ_flag
O1 C1 . 1.240(2) ?
O2 C4 . 1.3450(19) ?
O2 H2 . 0.84(3) ?
O3 C6 . 1.3418(19) ?
O3 H3 . 0.83(3) ?
O4 C9 . 1.240(2) ?
N1 C11 . 1.292(3) ?
N1 H1A . 0.882(10) ?
N1 H1B . 0.875(10) ?
N1B C13 . 1.243(14) ?
N1B H1C . 0.882(10) ?
N1B H1D . 0.880(10) ?
C1 C3 . 1.467(2) ?
C1 C2 . 1.500(3) ?
C2 H2A . 0.9800 ?
C2 H2B . 0.9800 ?
C2 H2C . 0.9800 ?
C3 C8 . 1.392(2) ?
C3 C4 . 1.424(2) ?
C4 C5 . 1.380(2) ?
C5 C6 . 1.386(2) ?
C5 H5 . 0.9500 ?
C6 C7 . 1.426(2) ?
C7 C8 . 1.389(2) ?
C7 C9 . 1.470(2) ?
C8 H8 . 0.9500 ?
C9 C10 . 1.500(2) ?
C10 H10A . 0.9800 ?
C10 H10B . 0.9800 ?
C10 H10C . 0.9800 ?
C11 C12 . 1.396(2) ?
C11 C17 5_666 1.414(2) ?
C11 H11 . 0.9500 ?
C12 C13 . 1.379(2) ?
C12 H12 . 0.9500 ?
C13 C14 . 1.408(2) ?
C13 H13 . 0.9500 ?
C14 C18 5_666 1.4210(19) ?
C14 C15 . 1.432(2) ?
C15 C16 . 1.360(2) ?
C15 H15 . 0.9500 ?
C16 C17 . 1.434(2) ?
C16 H16 . 0.9500 ?
C17 C18 . 1.4220(19) ?
C18 C18 5_666 1.431(3) ?

loop_
_geom_hbond_atom_site_label_D
_geom_hbond_atom_site_label_H
_geom_hbond_atom_site_label_A
_geom_hbond_site_symmetry_A
_geom_hbond_distance_DH
_geom_hbond_distance_HA
_geom_hbond_distance_DA
_geom_hbond_angle_DHA
_geom_hbond_publ_flag
O2 H2 O1 . 0.85(3) 1.80(3) 2.545(2) 146(2) yes
O3 H3 O4 . 0.84(2) 1.80(2) 2.542(2) 147(2) yes
N1 H1A O3 4_645 0.882(10) 2.30(2) 3.131(3) 156(4) yes
N1 H1B O1 . 0.875(10) 2.156(18) 2.966(3) 154(3) yes
N1B H1C O2 7_656 0.882(10) 2.05(6) 2.902(18) 162(17) yes
N1B H1D O4 1_556 0.880(10) 1.89(6) 2.731(18) 159(14) yes

loop_
_geom_torsion_atom_site_label_1
_geom_torsion_atom_site_label_2
_geom_torsion_atom_site_label_3
_geom_torsion_atom_site_label_4
_geom_torsion_site_symmetry_1
_geom_torsion_site_symmetry_2
_geom_torsion_site_symmetry_3
_geom_torsion_site_symmetry_4
_geom_torsion
_geom_torsion_publ_flag
O1 C1 C3 C8 . . . . -179.71(15) ?
C2 C1 C3 C8 . . . . 0.3(2) ?
O1 C1 C3 C4 . . . . -1.5(2) ?
C2 C1 C3 C4 . . . . 178.49(14) ?
C8 C3 C4 O2 . . . . 179.86(14) ?
C1 C3 C4 O2 . . . . 1.6(2) ?
C8 C3 C4 C5 . . . . -0.3(2) ?
C1 C3 C4 C5 . . . . -178.61(14) ?
O2 C4 C5 C6 . . . . -179.90(14) ?
C3 C4 C5 C6 . . . . 0.3(2) ?
C4 C5 C6 O3 . . . . -179.61(14) ?
C4 C5 C6 C7 . . . . -0.2(2) ?
O3 C6 C7 C8 . . . . 179.53(13) ?
C5 C6 C7 C8 . . . . 0.1(2) ?
O3 C6 C7 C9 . . . . -1.0(2) ?
C5 C6 C7 C9 . . . . 179.64(13) ?
C6 C7 C8 C3 . . . . -0.2(2) ?
C9 C7 C8 C3 . . . . -179.68(13) ?
C4 C3 C8 C7 . . . . 0.3(2) ?
C1 C3 C8 C7 . . . . 178.53(13) ?
C8 C7 C9 O4 . . . . 179.78(14) ?
C6 C7 C9 O4 . . . . 0.3(2) ?
C8 C7 C9 C10 . . . . -0.3(2) ?
C6 C7 C9 C10 . . . . -179.83(13) ?
N1 C11 C12 C13 . . . . 180.0(2) ?
C17 C11 C12 C13 5_666 . . . -1.6(2) ?
C11 C12 C13 N1B . . . . 173.1(9) ?
C11 C12 C13 C14 . . . . 1.3(2) ?
N1B C13 C14 C18 . . . 5_666 -170.7(11) ?
C12 C13 C14 C18 . . . 5_666 -0.3(2) ?
N1B C13 C14 C15 . . . . 9.6(11) ?
C12 C13 C14 C15 . . . . -179.94(14) ?
C13 C14 C15 C16 . . . . -179.26(14) ?
C18 C14 C15 C16 5_666 . . . 1.1(2) ?
C14 C15 C16 C17 . . . . -1.3(2) ?
C15 C16 C17 C11 . . . 5_666 -179.63(14) ?
C15 C16 C17 C18 . . . . 0.6(2) ?
C11 C17 C18 C14 5_666 . . 5_666 0.1(2) ?
C16 C17 C18 C14 . . . 5_666 179.82(13) ?
C11 C17 C18 C18 5_666 . . 5_666 -179.52(15) ?
C16 C17 C18 C18 . . . 5_666 0.2(2) ?

_cod_database_fobs_code 2244107
